data_4313542
loop_
_publ_author_name
'Zhiqiang Xu'
'Laurence K. Thompson'
'Victoria A. Milway'
'Liang Zhao'
'Timothy Kelly'
'David O. Miller'

_publ_section_title
;
 Self-Assembled Dinuclear, Trinuclear, Tetranuclear, Pentanuclear, and
 Octanuclear Ni(II) Complexes of a Series of Polytopic Diazine Based
 Ligands: Structural and Magnetic Properties
;
_journal_name_full 'Inorganic Chemistry'
_journal_page_first 2950
_journal_page_last 2959
_journal_paper_doi 10.1021/ic0206950
_journal_volume 42
_journal_year 2003
_chemical_formula_sum 'C30 H58 N26 Ni3 O29.5'
_chemical_formula_weight 1431.15
_chemical_name_systematic
;
  ?
;
_space_group_IT_number 18
_symmetry_cell_setting orthorhombic
_symmetry_Int_Tables_number 18
_symmetry_space_group_name_Hall 'P 2 2ab'
_symmetry_space_group_name_H-M 'P 21 21 2'
_atom_sites_solution_hydrogens geom
_atom_sites_solution_primary direct
_atom_sites_solution_secondary difmap
_audit_creation_method SHELXL-97
_cell_angle_alpha 90.00
_cell_angle_beta 90.00
_cell_angle_gamma 90.00
_cell_formula_units_Z 4
_cell_length_a 21.771(4)
_cell_length_b 13.700(2)
_cell_length_c 20.017(3)
_cell_measurement_temperature 193(2)
_cell_volume 5970.3(17)
_computing_cell_refinement 'Bruker SMART (Bruker, 1997)'
_computing_data_collection 'Bruker SMART (Bruker, 1997)'
_computing_data_reduction 'Bruker SHELXTL (Sheldrick, 1997)'
_computing_molecular_graphics 'teXsan for Windows (MSC, 1997)'
_computing_publication_material 'teXsan for Windows (MSC, 1997)'
_computing_structure_refinement 'SHELXL-97 (Sheldrick, 1997)'
_computing_structure_solution 'SHELXS-97 (Sheldrick, 1990)'
_diffrn_ambient_temperature 193(2)
_diffrn_measured_fraction_theta_full 0.995
_diffrn_measured_fraction_theta_max 0.995
_diffrn_measurement_device_type 'Bruker P4/RA diffractometer/SMART 1000 CCD detector'
_diffrn_measurement_method '\omega scans'
_diffrn_radiation_monochromator graphite
_diffrn_radiation_source 'rotating anode'
_diffrn_radiation_type MoK\a
_diffrn_radiation_wavelength 0.71073
_diffrn_reflns_av_R_equivalents 0.0826
_diffrn_reflns_av_sigmaI/netI 0.1361
_diffrn_reflns_limit_h_max 27
_diffrn_reflns_limit_h_min -25
_diffrn_reflns_limit_k_max 14
_diffrn_reflns_limit_k_min -17
_diffrn_reflns_limit_l_max 24
_diffrn_reflns_limit_l_min -12
_diffrn_reflns_number 29059
_diffrn_reflns_theta_full 26.39
_diffrn_reflns_theta_max 26.39
_diffrn_reflns_theta_min 1.38
_exptl_absorpt_coefficient_mu 1.042
_exptl_absorpt_correction_T_max 0.8593
_exptl_absorpt_correction_T_min 0.7955
_exptl_absorpt_correction_type empirical
_exptl_absorpt_process_details 'SADABS (sheldric, 1996)'
_exptl_crystal_colour green
_exptl_crystal_density_diffrn 1.592
_exptl_crystal_density_method 'not measured'
_exptl_crystal_description prism
_exptl_crystal_F_000 2960
_exptl_crystal_size_max 0.23
_exptl_crystal_size_mid 0.20
_exptl_crystal_size_min 0.15
_refine_diff_density_max 1.999
_refine_diff_density_min -0.964
_refine_diff_density_rms 0.165
_refine_ls_abs_structure_details 'Flack H D (1983), Acta Cryst. A39, 876-881'
_refine_ls_abs_structure_Flack 0.06(3)
_refine_ls_extinction_method none
_refine_ls_goodness_of_fit_ref 1.019
_refine_ls_hydrogen_treatment mixed
_refine_ls_matrix_type full
_refine_ls_number_parameters 672
_refine_ls_number_reflns 12149
_refine_ls_number_restraints 0
_refine_ls_restrained_S_all 1.019
_refine_ls_R_factor_all 0.1506
_refine_ls_R_factor_gt 0.0926
_refine_ls_shift/su_max 0.004
_refine_ls_shift/su_mean 0.000
_refine_ls_structure_factor_coef Fsqd
_refine_ls_weighting_details 'calc w=1/[\s^2^(Fo^2^)+(0.1692P)^2^+0.0000P] where P=(Fo^2^+2Fc^2^)/3'
_refine_ls_weighting_scheme calc
_refine_ls_wR_factor_gt 0.2528
_refine_ls_wR_factor_ref 0.2804
_reflns_number_gt 7033
_reflns_number_total 12149
_reflns_threshold_expression >2sigma(I)
_cod_data_source_file ic0206950_2.cif
_cod_data_source_block shelxl(2)
_cod_original_cell_volume 5970.3(16)
_cod_original_formula_sum 'C30 H58 N26 Ni3 O29.50'
_cod_database_code 4313542

loop_
_symmetry_equiv_pos_as_xyz
'x, y, z'
'-x, -y, z'
'x+1/2, -y+1/2, -z'
'-x+1/2, y+1/2, -z'

loop_
_atom_site_label
_atom_site_type_symbol
_atom_site_fract_x
_atom_site_fract_y
_atom_site_fract_z
_atom_site_U_iso_or_equiv
_atom_site_adp_type
_atom_site_occupancy
_atom_site_symmetry_multiplicity
_atom_site_calc_flag
_atom_site_refinement_flags
_atom_site_disorder_assembly
_atom_site_disorder_group
Ni1 Ni 0.40215(6) 0.18287(10) 0.92747(6) 0.0330(3) Uani 1 1 d . . .
Ni2 Ni 0.5000 0.0000 0.97203(9) 0.0343(5) Uani 1 2 d S . .
Ni3 Ni 0.37055(6) 0.12823(10) 0.43265(6) 0.0291(3) Uani 1 1 d . . .
Ni4 Ni 0.5000 0.0000 0.47521(8) 0.0293(4) Uani 1 2 d S . .
O1 O 0.3085(4) 0.1517(7) 0.9089(4) 0.058(3) Uani 1 1 d . . .
O2 O 0.4295(3) 0.0364(5) 0.8948(3) 0.0312(17) Uani 1 1 d . . .
O3 O 0.3703(4) 0.2768(6) 0.4188(4) 0.046(2) Uani 1 1 d . . .
O4 O 0.4669(3) 0.1093(6) 0.3982(3) 0.038(2) Uani 1 1 d . . .
O5 O 0.4629(4) 0.0532(8) 0.2707(4) 0.064(3) Uani 1 1 d . . .
O6 O 0.5000 0.0000 0.1783(5) 0.051(4) Uani 1 2 d S . .
O7 O 0.5228(5) 0.4294(6) -0.0801(5) 0.069(3) Uani 1 1 d . . .
O8 O 0.5000 0.5000 0.0151(6) 0.079(5) Uani 1 2 d S . .
O9 O 0.2519(4) 0.1490(7) 0.0303(6) 0.071(3) Uani 1 1 d . . .
O10 O 0.2207(5) 0.2915(8) 0.0086(6) 0.082(4) Uani 1 1 d . . .
O11 O 0.2028(7) 0.2202(11) 0.1026(6) 0.105(5) Uani 1 1 d . . .
O12 O 0.0345(4) 0.5558(7) 0.2297(4) 0.056(2) Uani 1 1 d . . .
O13 O 0.0000 0.5000 0.3229(5) 0.067(4) Uani 1 2 d S . .
O14 O 0.2090(6) 0.9400(10) 0.3937(6) 0.098(4) Uani 1 1 d . . .
O15 O 0.1206(4) 0.8997(8) 0.4382(6) 0.086(4) Uani 1 1 d . . .
O16 O 0.2020(4) 0.8771(8) 0.4923(5) 0.068(3) Uani 1 1 d . . .
O17 O 0.4095 0.7337 0.2378 0.197 Uiso 1 1 d . . .
O18 O 0.3118 0.7156 0.2305 0.164 Uiso 1 1 d . . .
O19 O 0.3712 0.6470 0.1588 0.109 Uiso 1 1 d . . .
O20 O 0.2052 0.3435 0.3263 0.085 Uiso 0.50 1 d P . .
O21 O 0.1382 0.2481 0.2822 0.044 Uiso 0.50 1 d P . .
O22 O 0.1825 0.3574 0.2223 0.159 Uiso 0.50 1 d P . .
O23 O 0.4622 0.7497 0.4169 0.146 Uiso 1 1 d . . .
O24 O 0.4452 0.5953 0.4185 0.334 Uiso 1 1 d . . .
O25 O 0.5225 0.6522 0.3643 0.302 Uiso 1 1 d . . .
O26 O 0.1301(7) 0.0498(11) 0.1613(7) 0.109(4) Uiso 1 1 d . . .
O27 O 0.4576(9) 0.3515(15) 0.2210(10) 0.159(7) Uiso 1 1 d . . .
O28 O 0.2674(5) 0.8279(8) 0.1310(6) 0.077(3) Uiso 1 1 d . . .
O29 O 0.0603(6) 0.0783(10) 0.3932(7) 0.109(4) Uiso 1 1 d . . .
O30 O 0.2071(11) 0.5618(19) 0.2318(12) 0.089(7) Uiso 0.50 1 d P . .
O31 O 0.1766(5) 0.4398(8) 0.1000(5) 0.072(3) Uiso 1 1 d . . .
O32 O 0.2191 0.4607 0.2951 0.184 Uiso 0.50 1 d P . .
O33 O 0.4340 0.5568 0.3054 0.233 Uiso 0.50 1 d P . .
O34 O 0.4875(9) 0.5247(14) 0.1530(9) 0.067(6) Uiso 0.50 1 d P . .
O35 O 0.3308 0.4672 0.2593 0.155 Uiso 0.50 1 d P . .
N1 N 0.4134(5) 0.2487(8) 0.8362(4) 0.045(3) Uani 1 1 d . . .
N2 N 0.5756(5) 0.2184(8) 0.8487(5) 0.049(3) Uani 1 1 d . . .
N3 N 0.4940(4) 0.2002(6) 0.9245(4) 0.035(2) Uani 1 1 d . . .
N4 N 0.5328(4) 0.1415(6) 0.9674(4) 0.0287(19) Uani 1 1 d . . .
N5 N 0.5516(6) 0.2839(7) 1.0284(5) 0.058(3) Uani 1 1 d . . .
N6 N 0.3316(5) -0.0139(9) 1.0704(7) 0.073(4) Uani 1 1 d . . .
N7 N 0.4300(4) 0.0329(6) 1.0384(4) 0.033(2) Uani 1 1 d . . .
N8 N 0.4025(4) 0.1278(7) 1.0226(4) 0.033(2) Uani 1 1 d . . .
N9 N 0.4201(5) 0.1715(7) 1.1336(4) 0.044(3) Uani 1 1 d . . .
N10 N 0.3787(4) 0.3049(7) 0.9836(4) 0.039(2) Uani 1 1 d . . .
N11 N 0.3315(4) 0.0990(7) 0.3401(4) 0.033(2) Uani 1 1 d . . .
N12 N 0.3772(5) -0.1537(7) 0.3526(5) 0.046(3) Uani 1 1 d . . .
N13 N 0.3735(3) -0.0194(6) 0.4298(4) 0.0278(18) Uani 1 1 d . . .
N14 N 0.4154(4) -0.0699(6) 0.4711(4) 0.029(2) Uani 1 1 d . . .
N15 N 0.3304(4) -0.1143(8) 0.5344(5) 0.043(2) Uani 1 1 d . . .
N16 N 0.5141(4) -0.2675(7) 0.5739(5) 0.041(2) Uani 1 1 d . . .
N17 N 0.5304(4) -0.1073(7) 0.5415(4) 0.028(2) Uani 1 1 d . . .
N18 N 0.3815(4) 0.0991(8) 0.6385(4) 0.042(3) Uani 1 1 d . . .
N19 N 0.4055(4) 0.1327(7) 0.5264(4) 0.0299(19) Uani 1 1 d . . .
N20 N 0.2918(4) 0.1368(7) 0.4897(4) 0.033(2) Uani 1 1 d . . .
N21 N 0.5000 0.0000 0.2407(6) 0.044(4) Uani 1 2 d S . .
N22 N 0.5000 0.5000 -0.0490(8) 0.051(4) Uani 1 2 d S . .
N23 N 0.2230(5) 0.2212(9) 0.0480(5) 0.048(3) Uani 1 1 d . . .
N24 N 0.0000 0.5000 0.2605(5) 0.025(3) Uani 1 2 d S . .
N25 N 0.1767(5) 0.9069(7) 0.4395(5) 0.042(2) Uani 1 1 d . . .
N26 N 0.3642 0.6988 0.2090 0.118 Uiso 1 1 d . . .
N27 N 0.1753 0.3163 0.2769 0.103 Uiso 0.50 1 d P . .
N28 N 0.4766 0.6658 0.3999 0.116 Uiso 1 1 d . . .
C1 C 0.3682(7) 0.2813(13) 0.7930(6) 0.070(5) Uani 1 1 d . . .
C2 C 0.3863(7) 0.3428(11) 0.7370(6) 0.063(4) Uani 1 1 d . . .
C3 C 0.4426(8) 0.3604(11) 0.7245(7) 0.063(4) Uani 1 1 d . . .
C4 C 0.4889(6) 0.3259(10) 0.7637(6) 0.051(3) Uani 1 1 d . . .
C5 C 0.4708(7) 0.2697(10) 0.8207(6) 0.052(4) Uani 1 1 d . . .
C6 C 0.5197(6) 0.2265(8) 0.8669(6) 0.037(3) Uani 1 1 d . . .
C7 C 0.5552(5) 0.1900(8) 1.0188(6) 0.034(2) Uani 1 1 d . . .
C8 C 0.5875(5) 0.1340(9) 1.0751(5) 0.042(3) Uani 1 1 d . . .
C9 C 0.3917(5) -0.0327(8) 1.0594(5) 0.035(3) Uani 1 1 d . . .
C10 C 0.4026(5) 0.1908(7) 1.0701(5) 0.034(2) Uani 1 1 d . . .
C11 C 0.3809(5) 0.2868(8) 1.0512(5) 0.031(3) Uani 1 1 d . . .
C12 C 0.3610(6) 0.3601(10) 1.0953(6) 0.045(3) Uani 1 1 d . . .
C13 C 0.3405(6) 0.4477(9) 1.0728(8) 0.049(3) Uani 1 1 d . . .
C14 C 0.3407(6) 0.4669(9) 1.0044(7) 0.050(3) Uani 1 1 d . . .
C15 C 0.3601(5) 0.3927(9) 0.9626(6) 0.042(3) Uani 1 1 d . . .
C16 C 0.3072(6) 0.1648(10) 0.2980(5) 0.049(3) Uani 1 1 d . . .
C17 C 0.2765(7) 0.1342(13) 0.2396(6) 0.060(4) Uani 1 1 d . . .
C18 C 0.2756(7) 0.0426(14) 0.2234(6) 0.073(5) Uani 1 1 d . . .
C19 C 0.2971(6) -0.0290(12) 0.2676(7) 0.068(5) Uani 1 1 d . . .
C20 C 0.3284(5) 0.0060(11) 0.3233(4) 0.036(3) Uani 1 1 d . . .
C21 C 0.3614(5) -0.0618(8) 0.3709(5) 0.031(2) Uani 1 1 d . . .
C22 C 0.3896(4) -0.1125(8) 0.5229(5) 0.028(2) Uani 1 1 d . . .
C23 C 0.4300(5) -0.1564(8) 0.5770(6) 0.037(3) Uani 1 1 d . . .
C24 C 0.4962(5) -0.1761(8) 0.5609(4) 0.031(2) Uani 1 1 d . . .
C25 C 0.3675(5) 0.1211(8) 0.5765(5) 0.034(2) Uani 1 1 d . . .
C26 C 0.3012(5) 0.1336(9) 0.5582(5) 0.035(3) Uani 1 1 d . . .
C27 C 0.2555(5) 0.1361(10) 0.6050(6) 0.045(3) Uani 1 1 d . . .
C28 C 0.1933(5) 0.1373(11) 0.5786(7) 0.056(4) Uani 1 1 d . . .
C29 C 0.1819(5) 0.1427(9) 0.5137(7) 0.048(3) Uani 1 1 d . . .
C30 C 0.2331(5) 0.1425(8) 0.4692(5) 0.033(2) Uani 1 1 d . . .
H1 H 0.6061 0.1922 0.8772 0.064 Uiso 1 1 d . . .
H2 H 0.5893 0.2423 0.8048 0.064 Uiso 1 1 d . . .
H3 H 0.5714 0.3172 1.0637 0.064 Uiso 1 1 d . . .
H4 H 0.5332 0.3250 0.9930 0.064 Uiso 1 1 d . . .
H5 H 0.3050 -0.0657 1.0871 0.091 Uiso 1 1 d . . .
H6 H 0.3137 0.0487 1.0640 0.091 Uiso 1 1 d . . .
H7 H 0.4188 0.2255 1.1641 0.051 Uiso 1 1 d . . .
H8 H 0.4346 0.1115 1.1448 0.051 Uiso 1 1 d . . .
H9 H 0.3954 -0.1931 0.3828 0.060 Uiso 1 1 d . . .
H10 H 0.3626 -0.1754 0.3098 0.060 Uiso 1 1 d . . .
H11 H 0.3136 -0.1464 0.5723 0.051 Uiso 1 1 d . . .
H12 H 0.3025 -0.0797 0.5050 0.051 Uiso 1 1 d . . .
H13 H 0.4863 -0.3164 0.5869 0.052 Uiso 1 1 d . . .
H14 H 0.5569 -0.2859 0.5664 0.052 Uiso 1 1 d . . .
H15 H 0.3494 0.0923 0.6705 0.053 Uiso 1 1 d . . .
H16 H 0.4228 0.0908 0.6508 0.053 Uiso 1 1 d . . .
H17 H 0.3288 0.2710 0.8029 0.070 Uiso 1 1 d . . .
H18 H 0.3513 0.3644 0.7113 0.091 Uiso 1 1 d . . .
H19 H 0.4529 0.3984 0.6838 0.090 Uiso 1 1 d . . .
H20 H 0.5321 0.3470 0.7583 0.068 Uiso 1 1 d . . .
H21 H 0.3611 0.3433 1.1426 0.055 Uiso 1 1 d . . .
H22 H 0.3275 0.4956 1.1042 0.060 Uiso 1 1 d . . .
H23 H 0.3272 0.5271 0.9881 0.061 Uiso 1 1 d . . .
H24 H 0.3594 0.4032 0.9161 0.059 Uiso 1 1 d . . .
H25 H 0.3124 0.2345 0.3079 0.070 Uiso 1 1 d . . .
H26 H 0.2634 0.1915 0.2064 0.086 Uiso 1 1 d . . .
H27 H 0.2573 0.0214 0.1807 0.086 Uiso 1 1 d . . .
H28 H 0.2926 -0.0958 0.2617 0.067 Uiso 1 1 d . . .
H29 H 0.2620 0.1327 0.6508 0.053 Uiso 1 1 d . . .
H30 H 0.1609 0.1403 0.6110 0.055 Uiso 1 1 d . . .
H31 H 0.1420 0.1461 0.5004 0.068 Uiso 1 1 d . . .
H32 H 0.2259 0.1485 0.4232 0.045 Uiso 1 1 d . . .
H33 H 0.4288 -0.1088 0.6136 0.051 Uiso 1 1 d . . .
H34 H 0.4105 -0.2138 0.5924 0.051 Uiso 1 1 d . . .
H35 H 0.5718 0.1591 1.1165 0.053 Uiso 1 1 d . . .
H36 H 0.2786 0.1976 0.9175 0.069 Uiso 1 1 d . . .
H37 H 0.6302 0.1433 1.0733 0.053 Uiso 1 1 d . . .
H38 H 0.2983 0.0873 0.8929 0.069 Uiso 1 1 d . . .
H39 H 0.3349 0.3146 0.4295 0.053 Uiso 1 1 d . . .
H40 H 0.4064 0.3094 0.4031 0.053 Uiso 1 1 d . . .
H41 H 0.3950 -0.0096 0.8964 0.041 Uiso 1 1 d . . .
H42 H 0.4453 0.0347 0.8507 0.041 Uiso 1 1 d . . .
H43 H 0.4687 0.0835 0.3540 0.043 Uiso 1 1 d . . .
H44 H 0.4893 0.1686 0.4000 0.043 Uiso 1 1 d . . .
H45 H 0.0764 0.1113 0.3449 0.076 Uiso 1 1 d . . .
H46 H 0.0757 0.0159 0.3835 0.076 Uiso 1 1 d . . .
H47 H 0.4141 0.3201 0.2306 0.076 Uiso 1 1 d . . .
H48 H 0.4731 0.2929 0.1948 0.076 Uiso 1 1 d . . .
H49 H 0.2742 0.8303 0.1738 0.076 Uiso 1 1 d . . .
H50 H 0.2302 0.8607 0.1187 0.076 Uiso 1 1 d . . .
H51 H 0.1116 0.1035 0.1306 0.076 Uiso 0.50 1 d P . .
H52 H 0.1164 0.0875 0.2054 0.076 Uiso 0.50 1 d P . .
H53 H 0.2137 0.4624 0.1238 0.076 Uiso 1 1 d . . .
H54 H 0.1812 0.3796 0.0879 0.076 Uiso 1 1 d . . .
H55 H 0.4281 0.6290 0.3251 0.076 Uiso 0.50 1 d P . .
H56 H 0.4567 0.5526 0.2799 0.076 Uiso 0.50 1 d P . .
H57 H 0.5230 0.5826 0.1393 0.076 Uiso 0.50 1 d P . .
H58 H 0.4630 0.5406 0.1133 0.076 Uiso 0.50 1 d P . .
H59 H 0.3511 0.4471 0.2996 0.076 Uiso 0.50 1 d P . .
H60 H 0.3060 0.4123 0.2469 0.076 Uiso 0.50 1 d P . .
H61 H 0.1914 0.6371 0.2356 0.076 Uiso 0.50 1 d P . .
H62 H 0.2145 0.5768 0.1771 0.076 Uiso 0.50 1 d P . .
H63 H 0.2202 0.4741 0.2524 0.076 Uiso 0.50 1 d P . .
H64 H 0.2551 0.4080 0.3000 0.076 Uiso 0.50 1 d P . .

loop_
_atom_site_aniso_label
_atom_site_aniso_U_11
_atom_site_aniso_U_22
_atom_site_aniso_U_33
_atom_site_aniso_U_23
_atom_site_aniso_U_13
_atom_site_aniso_U_12
Ni1 0.0418(7) 0.0399(8) 0.0173(6) -0.0026(6) -0.0021(6) 0.0111(7)
Ni2 0.0488(12) 0.0327(11) 0.0214(9) 0.000 0.000 0.0056(10)
Ni3 0.0311(7) 0.0408(8) 0.0154(6) -0.0043(6) -0.0001(6) 0.0070(6)
Ni4 0.0312(9) 0.0403(11) 0.0163(9) 0.000 0.000 0.0072(9)
O1 0.047(5) 0.079(7) 0.050(5) -0.012(5) -0.009(4) 0.020(5)
O2 0.043(4) 0.043(5) 0.008(3) 0.001(3) 0.005(3) 0.010(4)
O3 0.057(5) 0.036(4) 0.045(5) -0.001(4) 0.024(4) 0.011(4)
O4 0.041(4) 0.060(6) 0.015(3) -0.003(3) 0.007(3) 0.015(4)
O5 0.074(6) 0.095(7) 0.022(4) -0.014(5) 0.001(4) 0.042(6)
O6 0.091(10) 0.050(8) 0.012(5) 0.000 0.000 0.039(8)
O7 0.116(9) 0.037(5) 0.052(6) -0.008(4) 0.009(6) 0.017(5)
O8 0.091(10) 0.113(12) 0.032(7) 0.000 0.000 0.050(10)
O9 0.066(6) 0.051(7) 0.095(8) 0.004(6) 0.006(6) 0.015(5)
O10 0.090(8) 0.086(8) 0.071(7) 0.048(7) -0.016(6) 0.014(6)
O11 0.140(12) 0.123(11) 0.051(7) 0.025(7) 0.013(7) 0.034(9)
O12 0.072(6) 0.074(6) 0.021(4) -0.006(4) 0.009(4) -0.021(5)
O13 0.065(9) 0.125(13) 0.012(6) 0.000 0.000 -0.027(9)
O14 0.124(10) 0.109(10) 0.061(7) 0.012(7) 0.032(7) -0.064(8)
O15 0.048(6) 0.083(8) 0.126(10) 0.050(7) -0.045(6) -0.036(5)
O16 0.045(5) 0.071(7) 0.086(8) 0.036(6) -0.020(5) -0.005(5)
N1 0.050(6) 0.068(8) 0.017(4) -0.008(5) -0.008(4) 0.022(6)
N2 0.043(6) 0.060(8) 0.045(6) 0.017(5) 0.009(5) -0.005(5)
N3 0.041(5) 0.036(5) 0.027(4) 0.009(4) -0.007(4) 0.009(4)
N4 0.056(5) 0.018(4) 0.012(4) 0.006(3) -0.010(4) 0.008(4)
N5 0.121(10) 0.030(6) 0.022(5) -0.010(4) -0.015(6) 0.000(6)
N6 0.070(8) 0.062(8) 0.087(9) 0.036(8) 0.045(7) 0.027(6)
N7 0.043(5) 0.024(5) 0.032(5) -0.004(4) -0.004(4) -0.003(4)
N8 0.040(5) 0.037(5) 0.023(4) -0.007(4) -0.001(4) 0.006(5)
N9 0.074(7) 0.039(6) 0.019(4) -0.016(4) 0.001(4) 0.023(5)
N10 0.042(5) 0.041(6) 0.032(5) -0.005(4) -0.005(4) -0.003(5)
N11 0.037(5) 0.038(6) 0.025(5) -0.006(4) -0.003(4) 0.010(4)
N12 0.058(6) 0.049(7) 0.030(5) 0.002(4) -0.013(5) 0.014(5)
N13 0.021(4) 0.039(5) 0.023(4) 0.007(4) -0.002(4) 0.002(4)
N14 0.027(4) 0.038(5) 0.020(4) -0.001(4) -0.013(4) 0.005(4)
N15 0.025(5) 0.060(7) 0.043(6) 0.012(5) -0.003(4) 0.002(5)
N16 0.035(5) 0.038(6) 0.051(6) 0.004(5) 0.002(5) 0.012(4)
N17 0.023(4) 0.041(6) 0.020(4) 0.005(4) 0.001(3) 0.006(4)
N18 0.027(5) 0.075(8) 0.023(5) 0.010(4) 0.003(4) 0.020(5)
N19 0.023(4) 0.054(6) 0.012(4) -0.007(4) -0.001(3) 0.013(4)
N20 0.035(5) 0.040(6) 0.024(5) -0.005(4) -0.002(4) 0.007(4)
N21 0.044(8) 0.068(10) 0.020(7) 0.000 0.000 0.017(8)
N22 0.072(10) 0.020(8) 0.061(10) 0.000 0.000 0.009(8)
N23 0.052(6) 0.064(8) 0.029(6) -0.014(5) 0.021(5) -0.012(6)
N24 0.028(6) 0.029(7) 0.019(6) 0.000 0.000 -0.007(6)
N25 0.048(6) 0.033(5) 0.045(6) -0.002(5) 0.005(5) -0.014(5)
C1 0.076(9) 0.113(13) 0.020(6) -0.010(7) -0.009(6) 0.065(10)
C2 0.084(11) 0.069(10) 0.036(7) 0.020(6) -0.007(7) 0.030(9)
C3 0.085(11) 0.066(10) 0.037(7) -0.006(7) 0.009(7) 0.038(9)
C4 0.069(9) 0.055(8) 0.030(6) 0.019(6) 0.006(6) -0.012(7)
C5 0.082(11) 0.052(9) 0.023(6) 0.007(5) -0.009(6) 0.013(8)
C6 0.055(8) 0.021(6) 0.035(6) 0.003(5) -0.007(5) 0.012(5)
C7 0.045(6) 0.017(6) 0.041(6) 0.007(5) 0.007(5) 0.006(5)
C8 0.053(7) 0.051(7) 0.023(5) 0.004(6) -0.017(5) 0.015(6)
C9 0.044(6) 0.041(7) 0.020(5) 0.003(4) 0.007(5) 0.013(5)
C10 0.042(6) 0.027(6) 0.033(6) -0.008(5) 0.005(5) 0.004(5)
C11 0.034(6) 0.037(7) 0.022(5) -0.009(4) 0.004(4) 0.000(5)
C12 0.050(7) 0.053(8) 0.031(6) -0.016(6) 0.008(5) -0.002(6)
C13 0.050(7) 0.033(7) 0.065(9) -0.014(7) -0.003(7) 0.006(6)
C14 0.048(7) 0.044(8) 0.057(8) -0.016(6) -0.006(6) 0.001(6)
C15 0.045(7) 0.044(8) 0.037(6) -0.002(5) 0.007(5) 0.022(6)
C16 0.064(8) 0.063(9) 0.019(5) 0.008(5) 0.009(5) 0.022(7)
C17 0.067(9) 0.075(11) 0.038(7) -0.002(7) -0.018(6) 0.026(9)
C18 0.092(11) 0.108(14) 0.021(6) -0.005(8) -0.031(7) 0.040(10)
C19 0.046(7) 0.094(13) 0.064(9) -0.028(8) -0.036(7) 0.035(8)
C20 0.036(6) 0.062(8) 0.010(4) -0.004(5) -0.002(4) 0.013(6)
C21 0.029(6) 0.048(7) 0.017(5) 0.002(5) -0.002(4) 0.005(5)
C22 0.022(5) 0.041(7) 0.023(5) -0.012(5) 0.006(4) 0.007(4)
C23 0.030(5) 0.045(7) 0.037(6) 0.000(5) 0.001(5) -0.013(5)
C24 0.029(5) 0.049(7) 0.014(5) 0.000(5) 0.000(4) 0.007(5)
C25 0.030(5) 0.047(7) 0.026(5) -0.006(5) 0.001(5) 0.012(5)
C26 0.034(6) 0.047(7) 0.023(6) -0.002(5) 0.002(4) 0.014(5)
C27 0.033(6) 0.060(8) 0.043(7) 0.020(6) 0.013(5) 0.024(6)
C28 0.031(6) 0.075(10) 0.062(9) -0.016(8) 0.014(6) 0.013(6)
C29 0.045(7) 0.044(8) 0.055(8) -0.005(6) -0.002(6) 0.012(6)
C30 0.035(6) 0.038(7) 0.027(5) -0.005(5) -0.006(5) 0.006(5)

loop_
_atom_type_symbol
_atom_type_description
_atom_type_scat_dispersion_real
_atom_type_scat_dispersion_imag
_atom_type_scat_source
C C 0.0033 0.0016 'International Tables Vol C Tables 4.2.6.8 and 6.1.1.4'
H H 0.0000 0.0000 'International Tables Vol C Tables 4.2.6.8 and 6.1.1.4'
N N 0.0061 0.0033 'International Tables Vol C Tables 4.2.6.8 and 6.1.1.4'
O O 0.0106 0.0060 'International Tables Vol C Tables 4.2.6.8 and 6.1.1.4'
Ni Ni 0.3393 1.1124 'International Tables Vol C Tables 4.2.6.8 and 6.1.1.4'

loop_
_geom_angle_atom_site_label_1
_geom_angle_atom_site_label_2
_geom_angle_atom_site_label_3
_geom_angle
_geom_angle_site_symmetry_1
_geom_angle_site_symmetry_3
_geom_angle_publ_flag
N3 Ni1 N8 93.8(3) . . ?
N3 Ni1 N1 78.7(4) . . ?
N8 Ni1 N1 171.6(4) . . ?
N3 Ni1 N10 99.5(4) . . ?
N8 Ni1 N10 78.2(4) . . ?
N1 Ni1 N10 99.0(4) . . ?
N3 Ni1 O1 167.2(3) . . ?
N8 Ni1 O1 95.3(4) . . ?
N1 Ni1 O1 92.7(4) . . ?
N10 Ni1 O1 91.2(4) . . ?
N3 Ni1 O2 80.2(3) . . ?
N8 Ni1 O2 86.5(3) . . ?
N1 Ni1 O2 96.0(3) . . ?
N10 Ni1 O2 164.6(3) . . ?
O1 Ni1 O2 91.4(3) . . ?
N4 Ni2 N4 174.8(4) 2_655 . ?
N4 Ni2 N7 94.5(3) 2_655 2_655 ?
N4 Ni2 N7 88.8(3) . 2_655 ?
N4 Ni2 N7 88.8(3) 2_655 . ?
N4 Ni2 N7 94.5(3) . . ?
N7 Ni2 N7 100.2(5) 2_655 . ?
N4 Ni2 O2 86.6(3) 2_655 . ?
N4 Ni2 O2 89.8(3) . . ?
N7 Ni2 O2 175.9(3) 2_655 . ?
N7 Ni2 O2 83.7(3) . . ?
N4 Ni2 O2 89.8(3) 2_655 2_655 ?
N4 Ni2 O2 86.6(3) . 2_655 ?
N7 Ni2 O2 83.7(3) 2_655 2_655 ?
N7 Ni2 O2 175.9(3) . 2_655 ?
O2 Ni2 O2 92.4(3) . 2_655 ?
N13 Ni3 N19 92.6(4) . . ?
N13 Ni3 O3 170.5(3) . . ?
N19 Ni3 O3 95.5(4) . . ?
N13 Ni3 N20 95.7(3) . . ?
N19 Ni3 N20 78.3(3) . . ?
O3 Ni3 N20 90.9(3) . . ?
N13 Ni3 N11 78.2(3) . . ?
N19 Ni3 N11 170.3(4) . . ?
O3 Ni3 N11 94.0(4) . . ?
N20 Ni3 N11 99.5(3) . . ?
N13 Ni3 O4 81.1(3) . . ?
N19 Ni3 O4 86.4(3) . . ?
O3 Ni3 O4 94.4(3) . . ?
N20 Ni3 O4 164.2(3) . . ?
N11 Ni3 O4 95.0(3) . . ?
N14 Ni4 N14 175.5(5) 2_655 . ?
N14 Ni4 N17 93.9(3) 2_655 . ?
N14 Ni4 N17 88.9(3) . . ?
N14 Ni4 N17 88.9(3) 2_655 2_655 ?
N14 Ni4 N17 93.9(3) . 2_655 ?
N17 Ni4 N17 101.1(5) . 2_655 ?
N14 Ni4 O4 87.1(3) 2_655 . ?
N14 Ni4 O4 89.8(3) . . ?
N17 Ni4 O4 176.4(3) . . ?
N17 Ni4 O4 82.3(3) 2_655 . ?
N14 Ni4 O4 89.8(3) 2_655 2_655 ?
N14 Ni4 O4 87.1(3) . 2_655 ?
N17 Ni4 O4 82.3(3) . 2_655 ?
N17 Ni4 O4 176.4(3) 2_655 2_655 ?
O4 Ni4 O4 94.3(4) . 2_655 ?
Ni1 O1 H36 120.7(8) . . ?
Ni1 O1 H38 117.8(6) . . ?
H36 O1 H38 121.5(9) . . ?
Ni1 O2 Ni2 100.6(3) . . ?
Ni1 O2 H41 111.8(5) . . ?
Ni2 O2 H41 111.1(5) . . ?
Ni1 O2 H42 113.5(5) . . ?
Ni2 O2 H42 112.9(5) . . ?
H41 O2 H42 107.0(6) . . ?
Ni3 O3 H39 120.6(6) . . ?
Ni3 O3 H40 120.4(6) . . ?
H39 O3 H40 119.0(8) . . ?
Ni3 O4 Ni4 99.5(3) . . ?
Ni3 O4 H43 111.7(5) . . ?
Ni4 O4 H43 111.9(6) . . ?
Ni3 O4 H44 111.9(5) . . ?
Ni4 O4 H44 112.1(5) . . ?
H43 O4 H44 109.4(7) . . ?
N27 O20 O32 94.748(7) . . ?
H51 O26 H52 92.3(11) . . ?
H47 O27 H48 94.0(16) . . ?
H49 O28 H50 112.2(12) . . ?
H45 O29 H46 94.4(12) . . ?
H61 O30 H62 86.5(18) . . ?
H61 O30 H63 157(2) . . ?
H62 O30 H63 117(2) . . ?
H53 O31 H54 109.8(11) . . ?
O20 O32 H63 123.106(1) . . ?
O20 O32 H64 58.385(8) . . ?
H63 O32 H64 102.242(2) . . ?
H55 O33 H56 114.974(3) . . ?
O34 O34 H57 97(3) 2_665 . ?
O34 O34 H58 120.9(16) 2_665 . ?
H57 O34 H58 91.1(15) . . ?
H59 O35 H60 104.498(7) . . ?
C5 N1 C1 117.1(12) . . ?
C5 N1 Ni1 114.7(7) . . ?
C1 N1 Ni1 127.9(10) . . ?
C6 N2 H1 122.0(10) . . ?
C6 N2 H2 121.0(11) . . ?
H1 N2 H2 116.9(10) . . ?
C6 N3 N4 114.7(9) . . ?
C6 N3 Ni1 118.3(7) . . ?
N4 N3 Ni1 119.8(6) . . ?
C7 N4 N3 113.5(8) . . ?
C7 N4 Ni2 124.4(7) . . ?
N3 N4 Ni2 110.3(6) . . ?
C7 N5 H3 124.1(11) . . ?
C7 N5 H4 118.6(10) . . ?
H3 N5 H4 116.5(10) . . ?
C9 N6 H5 119.5(11) . . ?
C9 N6 H6 123.2(12) . . ?
H5 N6 H6 117.3(11) . . ?
C9 N7 N8 115.0(9) . . ?
C9 N7 Ni2 122.0(7) . . ?
N8 N7 Ni2 110.8(6) . . ?
C10 N8 N7 115.9(8) . . ?
C10 N8 Ni1 116.1(8) . . ?
N7 N8 Ni1 121.9(6) . . ?
C10 N9 H7 116.0(10) . . ?
C10 N9 H8 120.3(9) . . ?
H7 N9 H8 123.5(10) . . ?
C15 N10 C11 118.7(10) . . ?
C15 N10 Ni1 129.0(8) . . ?
C11 N10 Ni1 112.2(7) . . ?
C20 N11 C16 117.9(10) . . ?
C20 N11 Ni3 115.8(7) . . ?
C16 N11 Ni3 126.2(9) . . ?
C21 N12 H9 119.2(10) . . ?
C21 N12 H10 116.4(9) . . ?
H9 N12 H10 123.8(11) . . ?
C21 N13 N14 115.5(8) . . ?
C21 N13 Ni3 116.8(7) . . ?
N14 N13 Ni3 119.5(6) . . ?
C22 N14 N13 113.7(8) . . ?
C22 N14 Ni4 123.6(6) . . ?
N13 N14 Ni4 111.7(6) . . ?
C22 N15 H11 121.9(10) . . ?
C22 N15 H12 120.0(10) . . ?
H11 N15 H12 118.0(9) . . ?
C24 N16 H13 122.3(9) . . ?
C24 N16 H14 119.3(9) . . ?
H13 N16 H14 118.2(9) . . ?
C24 N17 N19 116.5(9) . 2_655 ?
C24 N17 Ni4 122.3(7) . . ?
N19 N17 Ni4 109.7(6) 2_655 . ?
C25 N18 H15 119.3(9) . . ?
C25 N18 H16 119.9(9) . . ?
H15 N18 H16 120.8(9) . . ?
C25 N19 N17 114.4(8) . 2_655 ?
C25 N19 Ni3 118.0(7) . . ?
N17 N19 Ni3 122.6(5) 2_655 . ?
C30 N20 C26 116.4(9) . . ?
C30 N20 Ni3 128.6(7) . . ?
C26 N20 Ni3 115.0(7) . . ?
O5 N21 O5 122.2(13) 2_655 . ?
O5 N21 O6 118.9(6) 2_655 . ?
O5 N21 O6 118.9(6) . . ?
O7 N22 O7 120.3(15) . 2_665 ?
O7 N22 O8 119.8(8) . . ?
O7 N22 O8 119.8(8) 2_665 . ?
O11 N23 O9 116.8(14) . . ?
O11 N23 O10 125.5(14) . . ?
O9 N23 O10 117.5(10) . . ?
O12 N24 O12 120.2(12) 2_565 . ?
O12 N24 O13 119.9(6) 2_565 . ?
O12 N24 O13 119.9(6) . . ?
O15 N25 O14 125.4(13) . . ?
O15 N25 O16 115.3(10) . . ?
O14 N25 O16 119.3(11) . . ?
O18 N26 O17 119.998(9) . . ?
O18 N26 O19 120.004(3) . . ?
O17 N26 O19 119.998(7) . . ?
O20 N27 O21 120.002(6) . . ?
O20 N27 O22 120.007(8) . . ?
O21 N27 O22 119.991(4) . . ?
O24 N28 O23 120.011(8) . . ?
O24 N28 O25 119.996(7) . . ?
O23 N28 O25 119.993(2) . . ?
N1 C1 C2 118.4(14) . . ?
N1 C1 H17 119.6(14) . . ?
C2 C1 H17 121.4(13) . . ?
C3 C2 C1 121.4(13) . . ?
C3 C2 H18 126.6(15) . . ?
C1 C2 H18 111.9(15) . . ?
C2 C3 C4 122.2(14) . . ?
C2 C3 H19 118.5(14) . . ?
C4 C3 H19 119.2(15) . . ?
C3 C4 C5 116.2(13) . . ?
C3 C4 H20 122.6(12) . . ?
C5 C4 H20 120.4(12) . . ?
N1 C5 C4 124.4(12) . . ?
N1 C5 C6 115.6(11) . . ?
C4 C5 C6 119.9(13) . . ?
N2 C6 N3 128.7(10) . . ?
N2 C6 C5 121.6(11) . . ?
N3 C6 C5 109.7(10) . . ?
N5 C7 N4 126.2(10) . . ?
N5 C7 C8 114.3(10) . . ?
N4 C7 C8 119.4(9) . . ?
C9 C8 C7 116.7(9) 2_655 . ?
C9 C8 H35 128.5(11) 2_655 . ?
C7 C8 H35 107.0(10) . . ?
C9 C8 H37 79.5(9) 2_655 . ?
C7 C8 H37 111.0(11) . . ?
H35 C8 H37 109.5(11) . . ?
N7 C9 N6 122.9(10) . . ?
N7 C9 C8 121.2(10) . 2_655 ?
N6 C9 C8 115.9(10) . 2_655 ?
N8 C10 N9 124.3(10) . . ?
N8 C10 C11 114.7(10) . . ?
N9 C10 C11 121.0(9) . . ?
N10 C11 C12 118.6(10) . . ?
N10 C11 C10 115.6(9) . . ?
C12 C11 C10 125.8(10) . . ?
C13 C12 C11 121.7(11) . . ?
C13 C12 H21 122.1(12) . . ?
C11 C12 H21 116.2(13) . . ?
C12 C13 C14 119.4(11) . . ?
C12 C13 H22 119.3(15) . . ?
C14 C13 H22 121.2(13) . . ?
C15 C14 C13 117.1(12) . . ?
C15 C14 H23 122.3(14) . . ?
C13 C14 H23 120.6(12) . . ?
N10 C15 C14 124.4(11) . . ?
N10 C15 H24 116.9(11) . . ?
C14 C15 H24 118.7(12) . . ?
N11 C16 C17 120.5(13) . . ?
N11 C16 H25 118.8(12) . . ?
C17 C16 H25 120.7(12) . . ?
C18 C17 C16 120.2(13) . . ?
C18 C17 H26 123.6(13) . . ?
C16 C17 H26 115.0(15) . . ?
C17 C18 C19 121.0(13) . . ?
C17 C18 H27 120.5(14) . . ?
C19 C18 H27 118.4(17) . . ?
C20 C19 C18 115.3(15) . . ?
C20 C19 H28 119.5(14) . . ?
C18 C19 H28 125.1(14) . . ?
N11 C20 C19 124.2(11) . . ?
N11 C20 C21 114.0(9) . . ?
C19 C20 C21 121.7(13) . . ?
N13 C21 N12 126.2(9) . . ?
N13 C21 C20 112.4(10) . . ?
N12 C21 C20 121.4(9) . . ?
N15 C22 N14 124.6(10) . . ?
N15 C22 C23 115.9(9) . . ?
N14 C22 C23 119.3(8) . . ?
C24 C23 C22 118.3(9) . . ?
C24 C23 H33 107.9(9) . . ?
C22 C23 H33 104.6(10) . . ?
C24 C23 H34 110.6(10) . . ?
C22 C23 H34 107.4(9) . . ?
H33 C23 H34 107.3(11) . . ?
N17 C24 N16 126.0(9) . . ?
N17 C24 C23 119.8(10) . . ?
N16 C24 C23 113.9(9) . . ?
N19 C25 N18 127.4(9) . . ?
N19 C25 C26 113.9(9) . . ?
N18 C25 C26 118.7(9) . . ?
C27 C26 N20 124.7(10) . . ?
C27 C26 C25 122.4(10) . . ?
N20 C26 C25 112.8(9) . . ?
C26 C27 C28 115.4(11) . . ?
C26 C27 H29 124.4(11) . . ?
C28 C27 H29 120.1(11) . . ?
C29 C28 C27 122.1(11) . . ?
C29 C28 H30 121.4(13) . . ?
C27 C28 H30 116.2(13) . . ?
C28 C29 C30 117.8(11) . . ?
C28 C29 H31 118.0(13) . . ?
C30 C29 H31 124.3(13) . . ?
N20 C30 C29 123.5(10) . . ?
N20 C30 H32 117.6(10) . . ?
C29 C30 H32 118.9(10) . . ?

loop_
_geom_bond_atom_site_label_1
_geom_bond_atom_site_label_2
_geom_bond_distance
_geom_bond_site_symmetry_2
_geom_bond_publ_flag
Ni1 N3 2.014(9) . ?
Ni1 N8 2.049(8) . ?
Ni1 N1 2.051(10) . ?
Ni1 N10 2.078(9) . ?
Ni1 O1 2.115(9) . ?
Ni1 O2 2.193(7) . ?
Ni2 N4 2.068(8) 2_655 ?
Ni2 N4 2.068(8) . ?
Ni2 N7 2.071(9) 2_655 ?
Ni2 N7 2.071(9) . ?
Ni2 O2 2.236(7) . ?
Ni2 O2 2.236(7) 2_655 ?
Ni3 N13 2.025(8) . ?
Ni3 N19 2.025(8) . ?
Ni3 O3 2.054(8) . ?
Ni3 N20 2.063(8) . ?
Ni3 N11 2.076(9) . ?
Ni3 O4 2.224(7) . ?
Ni4 N14 2.077(8) 2_655 ?
Ni4 N14 2.077(8) . ?
Ni4 N17 2.087(8) . ?
Ni4 N17 2.087(8) 2_655 ?
Ni4 O4 2.267(7) . ?
Ni4 O4 2.267(7) 2_655 ?
O1 H36 0.922(9) . ?
O1 H38 0.964(10) . ?
O2 H41 0.981(7) . ?
O2 H42 0.948(6) . ?
O3 H39 0.954(8) . ?
O3 H40 0.956(8) . ?
O4 H43 0.952(7) . ?
O4 H44 0.948(8) . ?
O5 N21 1.242(10) . ?
O6 N21 1.249(15) . ?
O7 N22 1.254(11) . ?
O8 N22 1.282(18) . ?
O9 N23 1.225(14) . ?
O10 N23 1.246(14) . ?
O11 N23 1.179(14) . ?
O12 N24 1.237(10) . ?
O13 N24 1.249(15) . ?
O14 N25 1.240(13) . ?
O15 N25 1.225(13) . ?
O16 N25 1.260(13) . ?
O17 N26 1.23998(14) . ?
O18 N26 1.23983(17) . ?
O19 N26 1.23999(13) . ?
O20 N27 1.24000(13) . ?
O20 O32 1.7491(2) . ?
O21 N27 1.24010(14) . ?
O22 N27 1.24012(14) . ?
O23 N28 1.23996(16) . ?
O24 N28 1.23981(13) . ?
O25 N28 1.24015(15) . ?
O26 H51 1.040(14) . ?
O26 H52 1.065(14) . ?
O27 H47 1.059(19) . ?
O27 H48 1.02(2) . ?
O28 H49 0.870(11) . ?
O28 H50 0.959(11) . ?
O29 H45 1.124(14) . ?
O29 H46 0.939(14) . ?
O30 H61 1.09(3) . ?
O30 H62 1.13(2) . ?
O30 H63 1.30(3) . ?
O31 H53 0.988(11) . ?
O31 H54 0.865(11) . ?
O32 H63 0.87466(12) . ?
O32 H64 1.06921(12) . ?
O33 H55 1.07217(14) . ?
O33 H56 0.7135 . ?
O34 O34 0.87(4) 2_665 ?
O34 H57 1.14(2) . ?
O34 H58 0.981(18) . ?
O35 H59 0.96015(10) . ?
O35 H60 0.95994(10) . ?
N1 C5 1.320(18) . ?
N1 C1 1.382(15) . ?
N2 C6 1.276(15) . ?
N2 H1 0.947(10) . ?
N2 H2 0.984(10) . ?
N3 C6 1.331(14) . ?
N3 N4 1.448(11) . ?
N4 C7 1.318(14) . ?
N5 C7 1.304(15) . ?
N5 H3 0.945(10) . ?
N5 H4 0.991(10) . ?
N6 C9 1.352(15) . ?
N6 H5 0.976(12) . ?
N6 H6 0.951(11) . ?
N7 C9 1.296(14) . ?
N7 N8 1.465(13) . ?
N8 C10 1.283(13) . ?
N9 C10 1.355(14) . ?
N9 H7 0.960(9) . ?
N9 H8 0.908(10) . ?
N10 C15 1.337(15) . ?
N10 C11 1.376(13) . ?
N11 C20 1.320(16) . ?
N11 C16 1.344(15) . ?
N12 C21 1.355(15) . ?
N12 H9 0.903(9) . ?
N12 H10 0.962(9) . ?
N13 C21 1.340(13) . ?
N13 N14 1.413(11) . ?
N14 C22 1.315(13) . ?
N15 C22 1.309(13) . ?
N15 H11 0.949(10) . ?
N15 H12 0.970(9) . ?
N16 C24 1.336(14) . ?
N16 H13 0.939(9) . ?
N16 H14 0.978(9) . ?
N17 C24 1.264(13) . ?
N17 N19 1.470(11) 2_655 ?
N18 C25 1.311(13) . ?
N18 H15 0.952(9) . ?
N18 H16 0.940(9) . ?
N19 C25 1.310(13) . ?
N19 N17 1.470(11) 2_655 ?
N20 C30 1.346(13) . ?
N20 C26 1.386(12) . ?
N21 O5 1.242(10) 2_655 ?
N22 O7 1.254(11) 2_665 ?
N24 O12 1.237(10) 2_565 ?
C1 C2 1.46(2) . ?
C1 H17 0.891(17) . ?
C2 C3 1.27(2) . ?
C2 H18 0.966(13) . ?
C3 C4 1.363(19) . ?
C3 H19 0.992(15) . ?
C4 C5 1.433(16) . ?
C4 H20 0.988(13) . ?
C5 C6 1.529(16) . ?
C7 C8 1.534(14) . ?
C8 C9 1.493(16) 2_655 ?
C8 H35 0.960(11) . ?
C8 H37 0.939(12) . ?
C9 C8 1.493(16) 2_655 ?
C10 C11 1.448(15) . ?
C11 C12 1.405(15) . ?
C12 C13 1.357(18) . ?
C12 H21 0.976(12) . ?
C13 C14 1.39(2) . ?
C13 H22 0.952(13) . ?
C14 C15 1.383(16) . ?
C14 H23 0.934(13) . ?
C15 H24 0.943(12) . ?
C16 C17 1.412(18) . ?
C16 H25 0.981(14) . ?
C17 C18 1.30(2) . ?
C17 H26 1.068(14) . ?
C18 C19 1.40(2) . ?
C18 H27 0.986(13) . ?
C19 C20 1.392(16) . ?
C19 H28 0.927(16) . ?
C20 C21 1.512(15) . ?
C22 C23 1.521(15) . ?
C23 C24 1.500(14) . ?
C23 H33 0.981(12) . ?
C23 H34 0.944(11) . ?
C25 C26 1.500(14) . ?
C26 C27 1.368(14) . ?
C27 C28 1.453(17) . ?
C27 H29 0.929(12) . ?
C28 C29 1.325(18) . ?
C28 H30 0.959(11) . ?
C29 C30 1.427(16) . ?
C29 H31 0.910(12) . ?
C30 H32 0.937(10) . ?

loop_
_geom_torsion_atom_site_label_1
_geom_torsion_atom_site_label_2
_geom_torsion_atom_site_label_3
_geom_torsion_atom_site_label_4
_geom_torsion
_geom_torsion_site_symmetry_1
_geom_torsion_site_symmetry_2
_geom_torsion_site_symmetry_3
_geom_torsion_site_symmetry_4
_geom_torsion_publ_flag
N3 Ni1 O2 Ni2 51.4(3) . . . . ?
N8 Ni1 O2 Ni2 -43.1(3) . . . . ?
N1 Ni1 O2 Ni2 128.8(4) . . . . ?
N10 Ni1 O2 Ni2 -38.8(13) . . . . ?
O1 Ni1 O2 Ni2 -138.3(3) . . . . ?
N4 Ni2 O2 Ni1 143.5(3) 2_655 . . . ?
N4 Ni2 O2 Ni1 -40.3(3) . . . . ?
N7 Ni2 O2 Ni1 -110(4) 2_655 . . . ?
N7 Ni2 O2 Ni1 54.3(3) . . . . ?
O2 Ni2 O2 Ni1 -126.9(4) 2_655 . . . ?
N13 Ni3 O4 Ni4 -50.1(3) . . . . ?
N19 Ni3 O4 Ni4 43.1(4) . . . . ?
O3 Ni3 O4 Ni4 138.3(3) . . . . ?
N20 Ni3 O4 Ni4 29.1(14) . . . . ?
N11 Ni3 O4 Ni4 -127.3(4) . . . . ?
N14 Ni4 O4 Ni3 -144.6(3) 2_655 . . . ?
N14 Ni4 O4 Ni3 38.7(3) . . . . ?
N17 Ni4 O4 Ni3 108(5) . . . . ?
N17 Ni4 O4 Ni3 -55.3(3) 2_655 . . . ?
O4 Ni4 O4 Ni3 125.8(4) 2_655 . . . ?
N3 Ni1 N1 C5 -0.3(9) . . . . ?
N8 Ni1 N1 C5 28(3) . . . . ?
N10 Ni1 N1 C5 97.7(10) . . . . ?
O1 Ni1 N1 C5 -170.7(10) . . . . ?
O2 Ni1 N1 C5 -79.0(10) . . . . ?
N3 Ni1 N1 C1 -173.7(12) . . . . ?
N8 Ni1 N1 C1 -145(2) . . . . ?
N10 Ni1 N1 C1 -75.7(12) . . . . ?
O1 Ni1 N1 C1 15.9(12) . . . . ?
O2 Ni1 N1 C1 107.6(12) . . . . ?
N8 Ni1 N3 C6 172.9(8) . . . . ?
N1 Ni1 N3 C6 -11.1(8) . . . . ?
N10 Ni1 N3 C6 -108.5(8) . . . . ?
O1 Ni1 N3 C6 38(2) . . . . ?
O2 Ni1 N3 C6 87.1(8) . . . . ?
N8 Ni1 N3 N4 24.1(7) . . . . ?
N1 Ni1 N3 N4 -159.9(8) . . . . ?
N10 Ni1 N3 N4 102.7(7) . . . . ?
O1 Ni1 N3 N4 -111.3(16) . . . . ?
O2 Ni1 N3 N4 -61.7(7) . . . . ?
C6 N3 N4 C7 105.1(10) . . . . ?
Ni1 N3 N4 C7 -105.0(9) . . . . ?
C6 N3 N4 Ni2 -110.1(8) . . . . ?
Ni1 N3 N4 Ni2 39.8(8) . . . . ?
N4 Ni2 N4 C7 -167.9(8) 2_655 . . . ?
N7 Ni2 N4 C7 -37.9(9) 2_655 . . . ?
N7 Ni2 N4 C7 62.3(9) . . . . ?
O2 Ni2 N4 C7 145.9(9) . . . . ?
O2 Ni2 N4 C7 -121.6(9) 2_655 . . . ?
N4 Ni2 N4 N3 52.0(6) 2_655 . . . ?
N7 Ni2 N4 N3 -178.0(6) 2_655 . . . ?
N7 Ni2 N4 N3 -77.8(6) . . . . ?
O2 Ni2 N4 N3 5.8(6) . . . . ?
O2 Ni2 N4 N3 98.3(6) 2_655 . . . ?
N4 Ni2 N7 C9 3.0(9) 2_655 . . . ?
N4 Ni2 N7 C9 179.1(8) . . . . ?
N7 Ni2 N7 C9 -91.3(9) 2_655 . . . ?
O2 Ni2 N7 C9 89.8(9) . . . . ?
O2 Ni2 N7 C9 73(5) 2_655 . . . ?
N4 Ni2 N7 N8 -137.5(6) 2_655 . . . ?
N4 Ni2 N7 N8 38.6(6) . . . . ?
N7 Ni2 N7 N8 128.2(7) 2_655 . . . ?
O2 Ni2 N7 N8 -50.7(6) . . . . ?
O2 Ni2 N7 N8 -67(5) 2_655 . . . ?
C9 N7 N8 C10 93.0(11) . . . . ?
Ni2 N7 N8 C10 -123.5(8) . . . . ?
C9 N7 N8 Ni1 -115.5(9) . . . . ?
Ni2 N7 N8 Ni1 27.9(9) . . . . ?
N3 Ni1 N8 C10 84.3(8) . . . . ?
N1 Ni1 N8 C10 57(3) . . . . ?
N10 Ni1 N8 C10 -14.6(8) . . . . ?
O1 Ni1 N8 C10 -104.7(8) . . . . ?
O2 Ni1 N8 C10 164.3(8) . . . . ?
N3 Ni1 N8 N7 -67.1(8) . . . . ?
N1 Ni1 N8 N7 -95(3) . . . . ?
N10 Ni1 N8 N7 -166.0(8) . . . . ?
O1 Ni1 N8 N7 103.9(8) . . . . ?
O2 Ni1 N8 N7 12.8(7) . . . . ?
N3 Ni1 N10 C15 96.1(10) . . . . ?
N8 Ni1 N10 C15 -171.9(11) . . . . ?
N1 Ni1 N10 C15 16.2(11) . . . . ?
O1 Ni1 N10 C15 -76.7(10) . . . . ?
O2 Ni1 N10 C15 -176.3(10) . . . . ?
N3 Ni1 N10 C11 -87.0(8) . . . . ?
N8 Ni1 N10 C11 4.9(7) . . . . ?
N1 Ni1 N10 C11 -167.0(8) . . . . ?
O1 Ni1 N10 C11 100.1(8) . . . . ?
O2 Ni1 N10 C11 0.6(17) . . . . ?
N13 Ni3 N11 C20 -1.4(8) . . . . ?
N19 Ni3 N11 C20 -19(2) . . . . ?
O3 Ni3 N11 C20 173.1(8) . . . . ?
N20 Ni3 N11 C20 -95.3(8) . . . . ?
O4 Ni3 N11 C20 78.3(8) . . . . ?
N13 Ni3 N11 C16 175.5(10) . . . . ?
N19 Ni3 N11 C16 157.7(17) . . . . ?
O3 Ni3 N11 C16 -10.0(10) . . . . ?
N20 Ni3 N11 C16 81.7(10) . . . . ?
O4 Ni3 N11 C16 -104.7(10) . . . . ?
N19 Ni3 N13 C21 -171.5(7) . . . . ?
O3 Ni3 N13 C21 -24(2) . . . . ?
N20 Ni3 N13 C21 110.0(7) . . . . ?
N11 Ni3 N13 C21 11.5(7) . . . . ?
O4 Ni3 N13 C21 -85.5(7) . . . . ?
N19 Ni3 N13 N14 -24.3(7) . . . . ?
O3 Ni3 N13 N14 123.5(19) . . . . ?
N20 Ni3 N13 N14 -102.8(7) . . . . ?
N11 Ni3 N13 N14 158.7(7) . . . . ?
O4 Ni3 N13 N14 61.7(6) . . . . ?
C21 N13 N14 C22 -107.2(10) . . . . ?
Ni3 N13 N14 C22 105.2(8) . . . . ?
C21 N13 N14 Ni4 107.3(8) . . . . ?
Ni3 N13 N14 Ni4 -40.3(8) . . . . ?
N14 Ni4 N14 C22 166.4(8) 2_655 . . . ?
N17 Ni4 N14 C22 36.9(8) . . . . ?
N17 Ni4 N14 C22 -64.2(8) 2_655 . . . ?
O4 Ni4 N14 C22 -146.5(8) . . . . ?
O4 Ni4 N14 C22 119.2(8) 2_655 . . . ?
N14 Ni4 N14 N13 -52.0(6) 2_655 . . . ?
N17 Ni4 N14 N13 178.4(6) . . . . ?
N17 Ni4 N14 N13 77.4(6) 2_655 . . . ?
O4 Ni4 N14 N13 -4.9(6) . . . . ?
O4 Ni4 N14 N13 -99.2(6) 2_655 . . . ?
N14 Ni4 N17 C24 -177.6(8) 2_655 . . . ?
N14 Ni4 N17 C24 -1.0(8) . . . . ?
N17 Ni4 N17 C24 92.8(8) 2_655 . . . ?
O4 Ni4 N17 C24 -70(5) . . . . ?
O4 Ni4 N17 C24 -88.3(8) 2_655 . . . ?
N14 Ni4 N17 N19 -35.6(6) 2_655 . . 2_655 ?
N14 Ni4 N17 N19 140.9(6) . . . 2_655 ?
N17 Ni4 N17 N19 -125.3(7) 2_655 . . 2_655 ?
O4 Ni4 N17 N19 72(5) . . . 2_655 ?
O4 Ni4 N17 N19 53.7(6) 2_655 . . 2_655 ?
N13 Ni3 N19 C25 -83.4(8) . . . . ?
O3 Ni3 N19 C25 101.7(9) . . . . ?
N20 Ni3 N19 C25 11.9(8) . . . . ?
N11 Ni3 N19 C25 -66(2) . . . . ?
O4 Ni3 N19 C25 -164.3(9) . . . . ?
N13 Ni3 N19 N17 70.2(8) . . . 2_655 ?
O3 Ni3 N19 N17 -104.8(8) . . . 2_655 ?
N20 Ni3 N19 N17 165.4(9) . . . 2_655 ?
N11 Ni3 N19 N17 88(2) . . . 2_655 ?
O4 Ni3 N19 N17 -10.7(8) . . . 2_655 ?
N13 Ni3 N20 C30 -91.3(10) . . . . ?
N19 Ni3 N20 C30 177.2(10) . . . . ?
O3 Ni3 N20 C30 81.8(10) . . . . ?
N11 Ni3 N20 C30 -12.4(10) . . . . ?
O4 Ni3 N20 C30 -168.5(10) . . . . ?
N13 Ni3 N20 C26 86.8(8) . . . . ?
N19 Ni3 N20 C26 -4.6(8) . . . . ?
O3 Ni3 N20 C26 -100.0(9) . . . . ?
N11 Ni3 N20 C26 165.7(8) . . . . ?
O4 Ni3 N20 C26 9.7(18) . . . . ?
O32 O20 N27 O21 -156.980(3) . . . . ?
O32 O20 N27 O22 23.014(2) . . . . ?
C5 N1 C1 C2 -5(2) . . . . ?
Ni1 N1 C1 C2 168.2(10) . . . . ?
N1 C1 C2 C3 5(2) . . . . ?
C1 C2 C3 C4 -2(2) . . . . ?
C2 C3 C4 C5 -1(2) . . . . ?
C1 N1 C5 C4 2(2) . . . . ?
Ni1 N1 C5 C4 -172.1(11) . . . . ?
C1 N1 C5 C6 -175.9(11) . . . . ?
Ni1 N1 C5 C6 10.0(15) . . . . ?
C3 C4 C5 N1 1(2) . . . . ?
C3 C4 C5 C6 178.9(12) . . . . ?
N4 N3 C6 N2 -10.4(17) . . . . ?
Ni1 N3 C6 N2 -160.7(11) . . . . ?
N4 N3 C6 C5 168.7(9) . . . . ?
Ni1 N3 C6 C5 18.3(12) . . . . ?
N1 C5 C6 N2 160.9(12) . . . . ?
C4 C5 C6 N2 -17.1(19) . . . . ?
N1 C5 C6 N3 -18.3(15) . . . . ?
C4 C5 C6 N3 163.8(11) . . . . ?
N3 N4 C7 N5 -9.0(16) . . . . ?
Ni2 N4 C7 N5 -148.0(11) . . . . ?
N3 N4 C7 C8 169.2(9) . . . . ?
Ni2 N4 C7 C8 30.2(14) . . . . ?
N5 C7 C8 C9 -163.7(11) . . . 2_655 ?
N4 C7 C8 C9 17.9(16) . . . 2_655 ?
N8 N7 C9 N6 -4.2(16) . . . . ?
Ni2 N7 C9 N6 -143.2(11) . . . . ?
N8 N7 C9 C8 177.8(9) . . . 2_655 ?
Ni2 N7 C9 C8 38.8(13) . . . 2_655 ?
N7 N8 C10 N9 -7.2(16) . . . . ?
Ni1 N8 C10 N9 -160.4(9) . . . . ?
N7 N8 C10 C11 174.0(8) . . . . ?
Ni1 N8 C10 C11 20.9(12) . . . . ?
C15 N10 C11 C12 2.6(16) . . . . ?
Ni1 N10 C11 C12 -174.5(8) . . . . ?
C15 N10 C11 C10 -178.9(10) . . . . ?
Ni1 N10 C11 C10 3.9(12) . . . . ?
N8 C10 C11 N10 -16.3(14) . . . . ?
N9 C10 C11 N10 164.9(10) . . . . ?
N8 C10 C11 C12 162.0(11) . . . . ?
N9 C10 C11 C12 -16.8(17) . . . . ?
N10 C11 C12 C13 -0.7(17) . . . . ?
C10 C11 C12 C13 -179.0(11) . . . . ?
C11 C12 C13 C14 -1.8(19) . . . . ?
C12 C13 C14 C15 2.3(19) . . . . ?
C11 N10 C15 C14 -2.2(18) . . . . ?
Ni1 N10 C15 C14 174.5(9) . . . . ?
C13 C14 C15 N10 0(2) . . . . ?
C20 N11 C16 C17 3.4(17) . . . . ?
Ni3 N11 C16 C17 -173.5(9) . . . . ?
N11 C16 C17 C18 -5(2) . . . . ?
C16 C17 C18 C19 9(3) . . . . ?
C17 C18 C19 C20 -11(2) . . . . ?
C16 N11 C20 C19 -5.7(17) . . . . ?
Ni3 N11 C20 C19 171.5(10) . . . . ?
C16 N11 C20 C21 175.3(10) . . . . ?
Ni3 N11 C20 C21 -7.5(12) . . . . ?
C18 C19 C20 N11 9(2) . . . . ?
C18 C19 C20 C21 -172.0(12) . . . . ?
N14 N13 C21 N12 11.6(15) . . . . ?
Ni3 N13 C21 N12 160.1(9) . . . . ?
N14 N13 C21 C20 -166.9(8) . . . . ?
Ni3 N13 C21 C20 -18.3(11) . . . . ?
N11 C20 C21 N13 16.7(13) . . . . ?
C19 C20 C21 N13 -162.3(11) . . . . ?
N11 C20 C21 N12 -161.8(10) . . . . ?
C19 C20 C21 N12 19.2(17) . . . . ?
N13 N14 C22 N15 3.8(15) . . . . ?
Ni4 N14 C22 N15 144.7(9) . . . . ?
N13 N14 C22 C23 -170.9(9) . . . . ?
Ni4 N14 C22 C23 -30.0(13) . . . . ?
N15 C22 C23 C24 167.1(10) . . . . ?
N14 C22 C23 C24 -17.7(15) . . . . ?
N19 N17 C24 N16 5.5(15) 2_655 . . . ?
Ni4 N17 C24 N16 145.1(9) . . . . ?
N19 N17 C24 C23 -179.7(8) 2_655 . . . ?
Ni4 N17 C24 C23 -40.1(12) . . . . ?
C22 C23 C24 N17 57.6(13) . . . . ?
C22 C23 C24 N16 -127.1(10) . . . . ?
N17 N19 C25 N18 7.2(17) 2_655 . . . ?
Ni3 N19 C25 N18 162.9(10) . . . . ?
N17 N19 C25 C26 -171.9(9) 2_655 . . . ?
Ni3 N19 C25 C26 -16.2(13) . . . . ?
C30 N20 C26 C27 -0.1(18) . . . . ?
Ni3 N20 C26 C27 -178.5(10) . . . . ?
C30 N20 C26 C25 176.4(10) . . . . ?
Ni3 N20 C26 C25 -2.0(13) . . . . ?
N19 C25 C26 C27 -171.8(12) . . . . ?
N18 C25 C26 C27 9.0(18) . . . . ?
N19 C25 C26 N20 11.5(15) . . . . ?
N18 C25 C26 N20 -167.7(11) . . . . ?
N20 C26 C27 C28 3(2) . . . . ?
C25 C26 C27 C28 -173.1(12) . . . . ?
C26 C27 C28 C29 -5(2) . . . . ?
C27 C28 C29 C30 3(2) . . . . ?
C26 N20 C30 C29 -1.8(16) . . . . ?
Ni3 N20 C30 C29 176.4(9) . . . . ?
C28 C29 C30 N20 0.3(19) . . . . ?
